data_4038116
loop_
_publ_author_name
'W\"ossner, Jan S'
'Esser, Birgit'

_publ_section_title
;
 Spiroconjugated Donor-\s-Acceptor Charge-Transfer Dyes: Effect of the
 \p-Subsystems on the Optoelectronic Properties.
;
_journal_issue 7
_journal_name_full 'The Journal of organic chemistry'
_journal_page_first 5048
_journal_page_last 5057
_journal_paper_doi 10.1021/acs.joc.0c00567
_journal_volume 85
_journal_year 2020
_chemical_formula_moiety 'C13 H8 O2'
_chemical_formula_sum 'C13 H8 O2'
_chemical_formula_weight 196.19
_space_group_crystal_system monoclinic
_space_group_IT_number 14
_space_group_name_Hall '-P 2yn'
_space_group_name_H-M_alt 'P 1 21/n 1'
_atom_sites_solution_hydrogens geom
_atom_sites_solution_primary direct
_audit_creation_method 'FinalCif by Daniel Kratzert, Freiburg 2019'
_audit_update_record
;
2019-11-06 deposited with the CCDC.	2019-12-13 downloaded from the CCDC.
;
_cell_angle_alpha 90
_cell_angle_beta 92.38(12)
_cell_angle_gamma 90
_cell_formula_units_Z 4
_cell_length_a 9.559(13)
_cell_length_b 5.316(5)
_cell_length_c 17.355(16)
_cell_measurement_reflns_used 6775
_cell_measurement_temperature 100(2)
_cell_measurement_theta_max 71.9515
_cell_measurement_theta_min 5.079
_cell_volume 881.1(17)
_computing_cell_refinement 'SAINT V8.38A'
_computing_data_collection 'Bruker BIS V6.2.11/2019-03-14'
_computing_data_reduction 'SAINT V8.38A'
_computing_structure_refinement 'SHELXL-2018/3 (Sheldrick, 2018)'
_computing_structure_solution 'SHELXT 2014/5 (Sheldrick, 2014)'
_diffrn_ambient_temperature 100(2)
_diffrn_detector HPAD
_diffrn_detector_area_resol_mean 7.41
_diffrn_detector_type 'Bruker PHOTON III'
_diffrn_measured_fraction_theta_full 0.991
_diffrn_measured_fraction_theta_max 0.966
_diffrn_measurement_device 'three-circle diffractometer'
_diffrn_measurement_device_type 'Bruker D8 VENTURE dual wavelength Mo/Cu'
_diffrn_measurement_method '\w and \f scans'
_diffrn_measurement_specimen_support 'MiTeGen micromount'
_diffrn_radiation_monochromator 'mirror optics'
_diffrn_radiation_probe x-ray
_diffrn_radiation_type CuK\a
_diffrn_radiation_wavelength 1.54184
_diffrn_reflns_av_R_equivalents 0.1011
_diffrn_reflns_av_unetI/netI 0.0417
_diffrn_reflns_Laue_measured_fraction_full 0.991
_diffrn_reflns_Laue_measured_fraction_max 0.966
_diffrn_reflns_limit_h_max 11
_diffrn_reflns_limit_h_min -11
_diffrn_reflns_limit_k_max 5
_diffrn_reflns_limit_k_min -6
_diffrn_reflns_limit_l_max 21
_diffrn_reflns_limit_l_min -21
_diffrn_reflns_number 21945
_diffrn_reflns_point_group_measured_fraction_full 0.991
_diffrn_reflns_point_group_measured_fraction_max 0.966
_diffrn_reflns_theta_full 67.684
_diffrn_reflns_theta_max 73.734
_diffrn_reflns_theta_min 5.101
_diffrn_source 'microfocus sealed X-ray tube'
_diffrn_source_current 1.1
_diffrn_source_type 'Incoatec I\ms'
_diffrn_source_voltage 50.0
_exptl_absorpt_coefficient_mu 0.809
_exptl_absorpt_correction_T_max 0.7536
_exptl_absorpt_correction_T_min 0.6035
_exptl_absorpt_correction_type multi-scan
_exptl_absorpt_process_details
;
SADABS-2016/2 - Bruker AXS area detector scaling and absorption correction:
Krause, L., Herbst-Irmer, R., Sheldrick G.M. & Stalke D., J. Appl. Cryst. 48
(2015) 3-10
;
_exptl_crystal_colour colourless
_exptl_crystal_density_diffrn 1.479
_exptl_crystal_description block
_exptl_crystal_F_000 408
_exptl_crystal_recrystallization_method 'Recrystallised from ethyl acetate by slow evaporation'
_exptl_crystal_size_max 0.16
_exptl_crystal_size_mid 0.06
_exptl_crystal_size_min 0.03
_refine_diff_density_max 0.271
_refine_diff_density_min -0.363
_refine_diff_density_rms 0.098
_refine_ls_extinction_method none
_refine_ls_goodness_of_fit_ref 1.455
_refine_ls_hydrogen_treatment constr
_refine_ls_matrix_type full
_refine_ls_number_parameters 136
_refine_ls_number_reflns 1726
_refine_ls_number_restraints 0
_refine_ls_restrained_S_all 1.455
_refine_ls_R_factor_all 0.1021
_refine_ls_R_factor_gt 0.0779
_refine_ls_shift/su_max 0.000
_refine_ls_shift/su_mean 0.000
_refine_ls_structure_factor_coef Fsqd
_refine_ls_weighting_details 'w=1/[\s^2^(Fo^2^)+(0.1000P)^2^] where P=(Fo^2^+2Fc^2^)/3'
_refine_ls_weighting_scheme calc
_refine_ls_wR_factor_gt 0.1968
_refine_ls_wR_factor_ref 0.2149
_reflns_Friedel_coverage 0.000
_reflns_number_gt 1237
_reflns_number_total 1726
_reflns_threshold_expression 'I > 2\s(I)'
_cod_data_source_file jo0c00567_si_002.cif
_cod_data_source_block JW43_0m_a
_cod_depositor_comments 'Adding full bibliography for 4038114--4038124.cif.'
_cod_original_sg_symbol_H-M 'P 21/n'
_cod_database_code 4038116
_shelx_shelxl_version_number 2018/3
_shelx_space_group_comment
;
The symmetry employed for this shelxl refinement is uniquely defined
by the following loop, which should always be used as a source of
symmetry information in preference to the above space-group names.
They are only intended as comments.
;
_shelx_estimated_absorpt_t_min 0.923
_shelx_estimated_absorpt_t_max 0.923
_olex2_diffrn_ambient_temperature_device 'Oxford Cryostream 800'

loop_
_space_group_symop_operation_xyz
'x, y, z'
'-x+1/2, y+1/2, -z+1/2'
'-x, -y, -z'
'x-1/2, -y-1/2, z-1/2'

loop_
_atom_site_label
_atom_site_type_symbol
_atom_site_fract_x
_atom_site_fract_y
_atom_site_fract_z
_atom_site_U_iso_or_equiv
_atom_site_adp_type
_atom_site_occupancy
_atom_site_site_symmetry_order
_atom_site_calc_flag
_atom_site_refinement_flags_posn
_atom_site_refinement_flags_adp
_atom_site_refinement_flags_occupancy
_atom_site_disorder_assembly
_atom_site_disorder_group
O001 O 0.5020(2) 0.7874(4) 0.38269(12) 0.0410(6) Uani 1 1 d . . . . .
O002 O 0.2144(2) 0.0629(4) 0.34859(12) 0.0434(6) Uani 1 1 d . . . . .
C003 C 0.2487(3) 0.3689(5) 0.45056(17) 0.0361(7) Uani 1 1 d . . . . .
C004 C 0.2377(3) 0.6653(5) 0.58202(17) 0.0359(7) Uani 1 1 d . . . . .
C005 C 0.3338(3) 0.5848(5) 0.46002(17) 0.0347(7) Uani 1 1 d . . . . .
C006 C 0.4180(3) 0.6195(5) 0.39232(17) 0.0372(7) Uani 1 1 d . . . . .
C007 C 0.3292(3) 0.7334(5) 0.52504(17) 0.0367(7) Uani 1 1 d . . . . .
H007 H 0.386798 0.878274 0.530851 0.044 Uiso 1 1 calc R U . . .
C008 C 0.1499(3) 0.4472(5) 0.57173(17) 0.0365(7) Uani 1 1 d . . . . .
C009 C 0.0555(3) 0.3889(5) 0.62967(17) 0.0386(7) Uani 1 1 d . . . . .
H009 H -0.002780 0.244603 0.624510 0.046 Uiso 1 1 calc R U . . .
C00A C 0.1585(3) 0.2987(5) 0.50543(18) 0.0378(7) Uani 1 1 d . . . . .
H00A H 0.102476 0.152014 0.498819 0.045 Uiso 1 1 calc R U . . .
C00B C 0.1360(3) 0.7515(6) 0.70368(18) 0.0404(7) Uani 1 1 d . . . . .
H00B H 0.130622 0.850560 0.749016 0.048 Uiso 1 1 calc R U . . .
C00C C 0.2725(3) 0.2507(5) 0.37516(18) 0.0383(7) Uani 1 1 d . . . . .
C00D C 0.2280(3) 0.8138(5) 0.64946(17) 0.0380(7) Uani 1 1 d . . . . .
H00D H 0.286233 0.957404 0.656670 0.046 Uiso 1 1 calc R U . . .
C00E C 0.3818(3) 0.4066(5) 0.33654(18) 0.0401(7) Uani 1 1 d . . . . .
H00C H 0.344062 0.473933 0.286716 0.048 Uiso 1 1 calc R U . . .
H00E H 0.465755 0.303998 0.326997 0.048 Uiso 1 1 calc R U . . .
C00F C 0.0481(3) 0.5393(6) 0.69292(18) 0.0423(8) Uani 1 1 d . . . . .
H00F H -0.017749 0.500785 0.730705 0.051 Uiso 1 1 calc R U . . .

loop_
_atom_site_aniso_label
_atom_site_aniso_U_11
_atom_site_aniso_U_22
_atom_site_aniso_U_33
_atom_site_aniso_U_23
_atom_site_aniso_U_13
_atom_site_aniso_U_12
O001 0.0350(12) 0.0412(12) 0.0470(13) -0.0008(8) 0.0067(9) -0.0035(8)
O002 0.0380(12) 0.0415(12) 0.0505(13) -0.0038(9) -0.0019(10) -0.0016(9)
C003 0.0298(15) 0.0373(16) 0.0412(16) 0.0001(11) 0.0024(12) 0.0003(11)
C004 0.0300(15) 0.0357(15) 0.0422(17) 0.0039(11) 0.0036(12) 0.0020(10)
C005 0.0279(14) 0.0346(15) 0.0414(16) 0.0024(11) 0.0016(11) 0.0024(10)
C006 0.0301(15) 0.0386(15) 0.0431(17) 0.0005(11) 0.0027(12) 0.0043(11)
C007 0.0297(15) 0.0357(15) 0.0450(18) 0.0007(11) 0.0037(12) 0.0014(11)
C008 0.0271(14) 0.0373(16) 0.0452(17) 0.0025(12) 0.0029(12) 0.0032(11)
C009 0.0297(15) 0.0393(16) 0.0471(18) 0.0062(12) 0.0040(12) -0.0003(11)
C00A 0.0287(15) 0.0372(15) 0.0473(18) 0.0022(12) 0.0013(12) -0.0025(11)
C00B 0.0367(17) 0.0445(17) 0.0403(17) 0.0026(12) 0.0065(13) 0.0037(12)
C00C 0.0335(16) 0.0383(16) 0.0429(17) 0.0000(11) -0.0002(12) 0.0038(11)
C00D 0.0327(15) 0.0376(16) 0.0437(17) 0.0011(12) 0.0011(12) 0.0015(11)
C00E 0.0334(16) 0.0412(16) 0.0457(17) -0.0041(12) 0.0034(13) 0.0000(11)
C00F 0.0356(16) 0.0430(17) 0.0487(18) 0.0080(12) 0.0058(13) 0.0060(12)

loop_
_atom_type_symbol
_atom_type_description
_atom_type_scat_dispersion_real
_atom_type_scat_dispersion_imag
_atom_type_scat_source
C C 0.0181 0.0091 'International Tables Vol C Tables 4.2.6.8 and 6.1.1.4'
H H 0.0000 0.0000 'International Tables Vol C Tables 4.2.6.8 and 6.1.1.4'
O O 0.0492 0.0322 'International Tables Vol C Tables 4.2.6.8 and 6.1.1.4'

loop_
_geom_angle_atom_site_label_1
_geom_angle_atom_site_label_2
_geom_angle_atom_site_label_3
_geom_angle
_geom_angle_site_symmetry_1
_geom_angle_site_symmetry_3
_geom_angle_publ_flag
C00A C003 C005 121.3(3) . . ?
C00A C003 C00C 128.9(3) . . ?
C005 C003 C00C 109.8(3) . . ?
C007 C004 C00D 120.3(3) . . ?
C007 C004 C008 120.1(3) . . ?
C00D C004 C008 119.6(3) . . ?
C007 C005 C003 121.5(3) . . ?
C007 C005 C006 128.5(3) . . ?
C003 C005 C006 110.0(3) . . ?
O001 C006 C005 126.2(3) . . ?
O001 C006 C00E 126.3(3) . . ?
C005 C006 C00E 107.4(2) . . ?
C005 C007 C004 118.3(3) . . ?
C005 C007 H007 120.9 . . ?
C004 C007 H007 120.9 . . ?
C00A C008 C009 121.4(3) . . ?
C00A C008 C004 120.2(3) . . ?
C009 C008 C004 118.4(3) . . ?
C00F C009 C008 120.0(3) . . ?
C00F C009 H009 120.0 . . ?
C008 C009 H009 120.0 . . ?
C003 C00A C008 118.7(3) . . ?
C003 C00A H00A 120.7 . . ?
C008 C00A H00A 120.7 . . ?
C00D C00B C00F 120.1(3) . . ?
C00D C00B H00B 119.9 . . ?
C00F C00B H00B 119.9 . . ?
O002 C00C C003 126.6(3) . . ?
O002 C00C C00E 126.3(3) . . ?
C003 C00C C00E 107.1(3) . . ?
C00B C00D C004 120.2(3) . . ?
C00B C00D H00D 119.9 . . ?
C004 C00D H00D 119.9 . . ?
C00C C00E C006 105.6(2) . . ?
C00C C00E H00C 110.6 . . ?
C006 C00E H00C 110.6 . . ?
C00C C00E H00E 110.6 . . ?
C006 C00E H00E 110.6 . . ?
H00C C00E H00E 108.8 . . ?
C009 C00F C00B 121.6(3) . . ?
C009 C00F H00F 119.2 . . ?
C00B C00F H00F 119.2 . . ?

loop_
_geom_bond_atom_site_label_1
_geom_bond_atom_site_label_2
_geom_bond_distance
_geom_bond_site_symmetry_2
_geom_bond_publ_flag
O001 C006 1.217(3) . ?
O002 C00C 1.223(4) . ?
C003 C00A 1.363(4) . ?
C003 C005 1.412(4) . ?
C003 C00C 1.478(4) . ?
C004 C007 1.395(4) . ?
C004 C00D 1.418(4) . ?
C004 C008 1.437(4) . ?
C005 C007 1.380(4) . ?
C005 C006 1.463(4) . ?
C006 C00E 1.520(4) . ?
C007 H007 0.9500 . ?
C008 C00A 1.401(4) . ?
C008 C009 1.413(4) . ?
C009 C00F 1.362(4) . ?
C009 H009 0.9500 . ?
C00A H00A 0.9500 . ?
C00B C00D 1.355(4) . ?
C00B C00F 1.414(4) . ?
C00B H00B 0.9500 . ?
C00C C00E 1.511(4) . ?
C00D H00D 0.9500 . ?
C00E H00C 0.9900 . ?
C00E H00E 0.9900 . ?
C00F H00F 0.9500 . ?
